data_7010821
loop_
_publ_author_name
'Slawin, Alexandra M. Z.'
'Wainwright, Matthew'
'Woollins, J. Derek'

_publ_section_title
;
 The preparation and coordination chemistry of phosphorus(iii)
 derivatives of dialkyl ureas and thioureas
;
_journal_issue 19
_journal_name_full 'Journal of the Chemical Society, Dalton Transactions'
_journal_page_first 2724
_journal_paper_doi 10.1039/b104122n
_journal_year 2001
_chemical_formula_analytical 'C59 H62 Cl2 N4 O4 P4 Pd2'
_chemical_formula_moiety 'C58 H60 N4 O4 P4 Pd2.C H2 Cl2'
_chemical_formula_structural 'C59 H62 Cl2 N4 O4 P4 Pd2'
_chemical_formula_sum 'C59 H62 Cl2 N4 O4 P4 Pd2'
_chemical_formula_weight 1298.71
_chemical_name_systematic
; 
? 
;
_space_group_IT_number 14
_symmetry_cell_setting monoclinic
_symmetry_space_group_name_Hall '-P 2yn'
_symmetry_space_group_name_H-M 'P 1 21/n 1'
_atom_sites_solution_hydrogens geom
_atom_sites_solution_primary direct
_atom_sites_solution_secondary difmap
_audit_creation_method SHELXL
_cell_angle_alpha 90.00
_cell_angle_beta 94.3620(10)
_cell_angle_gamma 90.00
_cell_formula_units_Z 2
_cell_length_a 10.4350(2)
_cell_length_b 18.7436(3)
_cell_length_c 15.69190(10)
_cell_measurement_reflns_used 54
_cell_measurement_temperature 293(2)
_cell_measurement_theta_max 168
_cell_measurement_theta_min 12
_cell_volume 3060.28(8)
_computing_cell_refinement SMART/SAINT
_computing_data_collection SMART
_computing_data_reduction SAINT
_computing_molecular_graphics SHELXTL
_computing_publication_material SHELXTL
_computing_structure_refinement 'SHELXL-93 (Sheldrick, 1993)'
_computing_structure_solution 'SHELXS-86 (Sheldrick, 1990)'
_diffrn_ambient_temperature 293(2)
_diffrn_measurement_device SMART
_diffrn_measurement_method CCD
_diffrn_radiation_monochromator graphite
_diffrn_radiation_source 'fine-focus sealed tube'
_diffrn_radiation_type MoK\a
_diffrn_radiation_wavelength 0.71073
_diffrn_reflns_av_R_equivalents 0.0821
_diffrn_reflns_av_sigmaI/netI 0.2357
_diffrn_reflns_limit_h_max 7
_diffrn_reflns_limit_h_min -11
_diffrn_reflns_limit_k_max 20
_diffrn_reflns_limit_k_min -21
_diffrn_reflns_limit_l_max 17
_diffrn_reflns_limit_l_min -12
_diffrn_reflns_number 6700
_diffrn_reflns_theta_max 23.92
_diffrn_reflns_theta_min 1.70
_exptl_absorpt_coefficient_mu 0.826
_exptl_absorpt_correction_T_max 1.000000
_exptl_absorpt_correction_T_min 0.174335
_exptl_absorpt_correction_type sadabs
_exptl_crystal_colour yellow
_exptl_crystal_density_diffrn 1.409
_exptl_crystal_description prism
_exptl_crystal_F_000 1324
_exptl_crystal_size_max .1
_exptl_crystal_size_mid .15
_exptl_crystal_size_min .15
_refine_diff_density_max 1.707
_refine_diff_density_min -3.409
_refine_diff_density_rms 0.201
_refine_ls_extinction_coef 0.0000(5)
_refine_ls_extinction_expression Fc^*^=kFc[1+0.001xFc^2^\l^3^/sin(2\q)]^-1/4^
_refine_ls_extinction_method SHELXL
_refine_ls_goodness_of_fit_all 0.891
_refine_ls_goodness_of_fit_obs 1.153
_refine_ls_hydrogen_treatment riding
_refine_ls_matrix_type full
_refine_ls_number_parameters 348
_refine_ls_number_reflns 4420
_refine_ls_number_restraints 0
_refine_ls_restrained_S_all 1.048
_refine_ls_restrained_S_obs 1.153
_refine_ls_R_factor_all 0.2169
_refine_ls_R_factor_obs 0.1033
_refine_ls_shift/esd_max -2.110
_refine_ls_shift/esd_mean 0.013
_refine_ls_structure_factor_coef Fsqd
_refine_ls_weighting_scheme
;
calc w=1/[\s^2^(Fo^2^)+(0.1687P)^2^+0.0000P] where 
P=(Fo^2^+2Fc^2^)/3
;
_refine_ls_wR_factor_all 0.3540
_refine_ls_wR_factor_obs 0.2379
_reflns_number_observed 1785
_reflns_number_total 4475
_reflns_observed_criterion >2sigma(I)
_cod_data_source_file b104122n.txt
_cod_data_source_block 12
_cod_depositor_comments
;
The following automatic conversions were performed:
'_symmetry_cell_setting' value 'Monoclinic' changed to 'monoclinic'
according to '/home/saulius/struct/CIF-dictionaries/cif_core.dic'
dictionary named 'cif_core.dic' version 2.4.1 from 2010-06-29.

Automatic conversion script
Id: cif_fix_enum 1527 2010-12-29 10:47:43Z saulius 
;
_cod_original_sg_symbol_H-M P2(1)/n
_cod_database_code 7010821

loop_
_symmetry_equiv_pos_as_xyz
'x, y, z'
'-x+1/2, y+1/2, -z+1/2'
'-x, -y, -z'
'x-1/2, -y-1/2, z-1/2'

loop_
_atom_site_aniso_label
_atom_site_aniso_U_11
_atom_site_aniso_U_22
_atom_site_aniso_U_33
_atom_site_aniso_U_23
_atom_site_aniso_U_13
_atom_site_aniso_U_12
Pd1 0.0476(9) 0.0570(9) 0.0408(7) 0.0006(7) 0.0196(6) -0.0024(7)
O1 0.034(6) 0.037(6) 0.044(5) -0.017(5) 0.004(5) -0.021(5)
P1 0.038(3) 0.061(3) 0.041(2) -0.002(2) 0.013(2) -0.003(2)
C1 0.058(12) 0.065(12) 0.036(8) 0.001(9) 0.020(8) 0.007(10)
C2 0.043(11) 0.072(13) 0.080(12) -0.004(11) 0.012(10) -0.006(10)
C3 0.093(17) 0.061(14) 0.160(22) 0.022(14) 0.072(17) -0.019(14)
C4 0.103(17) 0.066(14) 0.071(12) -0.008(11) 0.052(12) -0.017(13)
C5 0.100(17) 0.059(13) 0.063(11) 0.025(10) 0.021(12) 0.005(12)
C6 0.055(12) 0.061(13) 0.074(12) 0.005(10) 0.016(10) 0.009(10)
C7 0.024(8) 0.051(10) 0.053(10) 0.006(8) -0.008(8) 0.000(8)
C8 0.044(13) 0.107(17) 0.080(14) -0.012(13) 0.004(11) 0.003(12)
C9 0.072(17) 0.087(16) 0.093(16) 0.011(13) 0.000(15) 0.008(13)
C10 0.073(18) 0.138(24) 0.120(22) 0.059(20) -0.044(18) -0.012(17)
C11 0.031(12) 0.132(21) 0.123(20) 0.019(18) 0.003(13) 0.005(13)
C12 0.064(15) 0.131(19) 0.085(14) 0.018(14) 0.027(12) 0.037(14)
N21 0.009(6) 0.093(11) 0.024(6) -0.004(7) -0.015(5) 0.011(7)
C21 0.092(16) 0.073(14) 0.059(12) 0.035(11) 0.045(12) 0.032(12)
O21 0.123(12) 0.092(10) 0.049(7) -0.002(7) 0.044(8) -0.022(8)
N22 0.042(8) 0.076(10) 0.026(6) -0.014(7) -0.007(6) -0.010(7)
P2 0.048(3) 0.063(3) 0.041(2) -0.001(2) 0.015(2) -0.005(2)
C23 0.078(13) 0.066(13) 0.049(10) 0.003(10) 0.028(10) -0.009(12)
C24 0.074(14) 0.041(11) 0.091(14) -0.004(10) 0.021(11) 0.009(10)
C25 0.044(12) 0.092(17) 0.131(19) -0.026(15) 0.023(13) 0.007(13)
C26 0.042(13) 0.144(24) 0.112(18) -0.026(18) 0.009(12) -0.019(16)
C27 0.045(13) 0.115(19) 0.107(17) -0.011(15) 0.005(12) -0.030(13)
C28 0.065(14) 0.071(14) 0.081(13) -0.011(11) 0.017(11) -0.019(11)
C29 0.063(12) 0.061(12) 0.054(10) 0.007(9) 0.023(9) 0.012(10)
C30 0.074(14) 0.082(15) 0.076(13) 0.003(12) 0.033(11) 0.004(12)
C31 0.087(16) 0.060(13) 0.096(15) 0.042(11) 0.016(13) 0.018(12)
C32 0.095(17) 0.074(14) 0.101(15) 0.020(12) 0.039(14) 0.047(13)
C33 0.081(15) 0.078(15) 0.124(18) 0.006(14) 0.059(14) 0.038(13)
C34 0.054(12) 0.092(15) 0.073(12) 0.001(12) 0.021(10) 0.011(12)
C35 0.043(11) 0.055(11) 0.078(12) 0.007(9) 0.023(10) -0.006(9)
C36 0.058(15) 0.125(20) 0.110(16) 0.030(15) 0.015(13) 0.000(13)
C37 0.134(21) 0.090(16) 0.059(12) -0.016(13) 0.032(14) -0.041(16)
C38 0.158(29) 0.179(32) 0.086(17) 0.004(20) -0.006(19) -0.054(25)
Cl1 0.184(14) 0.087(9) 0.074(7) 0.024(7) -0.014(8) -0.033(9)
Cl2 0.073(8) 0.069(8) 0.265(18) 0.023(10) 0.061(10) -0.018(7)

loop_
_atom_site_label
_atom_site_type_symbol
_atom_site_fract_x
_atom_site_fract_y
_atom_site_fract_z
_atom_site_U_iso_or_equiv
_atom_site_thermal_displace_type
_atom_site_occupancy
_atom_site_calc_flag
_atom_site_refinement_flags
_atom_site_disorder_group
Pd1 Pd 0.01173(12) 0.93530(6) 0.38812(7) 0.0477(5) Uani 1 d . .
O1 O -0.0865(8) 0.9699(5) 0.5657(5) 0.038(2) Uani 1 d . .
P1 P -0.0168(4) 0.9120(2) 0.5241(2) 0.0463(12) Uani 1 d . .
C1 C -0.0951(16) 0.8331(9) 0.5565(9) 0.052(5) Uani 1 d . .
C2 C -0.2274(16) 0.8339(10) 0.5556(11) 0.065(5) Uani 1 d . .
H2A H -0.2715(16) 0.8761(10) 0.5429(11) 0.078 Uiso 1 calc R .
C3 C -0.2947(22) 0.7743(11) 0.5727(15) 0.102(8) Uani 1 d . .
H3A H -0.3840(22) 0.7740(11) 0.5673(15) 0.122 Uiso 1 calc R .
C4 C -0.2250(22) 0.7130(11) 0.5990(11) 0.078(6) Uani 1 d . .
H4A H -0.2683(22) 0.6718(11) 0.6131(11) 0.093 Uiso 1 calc R .
C5 C -0.0948(22) 0.7139(10) 0.6038(11) 0.073(6) Uani 1 d . .
H5A H -0.0485(22) 0.6736(10) 0.6224(11) 0.088 Uiso 1 calc R .
C6 C -0.0314(18) 0.7748(10) 0.5811(11) 0.063(5) Uani 1 d . .
H6A H 0.0579(18) 0.7748(10) 0.5832(11) 0.075 Uiso 1 calc R .
C7 C 0.1444(13) 0.9015(8) 0.5766(10) 0.043(4) Uani 1 d . .
C8 C 0.1716(19) 0.9132(11) 0.6655(13) 0.077(6) Uani 1 d . .
H8A H 0.1038(19) 0.9240(11) 0.6984(13) 0.092 Uiso 1 calc R .
C9 C 0.2878(24) 0.9096(11) 0.7033(15) 0.084(6) Uani 1 d . .
H9A H 0.3009(24) 0.9208(11) 0.7611(15) 0.101 Uiso 1 calc R .
C10 C 0.3862(25) 0.8904(15) 0.6608(19) 0.113(9) Uani 1 d . .
H10A H 0.4666(25) 0.8838(15) 0.6896(19) 0.135 Uiso 1 calc R .
C11 C 0.3708(18) 0.8802(13) 0.5769(17) 0.095(7) Uani 1 d . .
H11A H 0.4416(18) 0.8698(13) 0.5465(17) 0.114 Uiso 1 calc R .
C12 C 0.2428(19) 0.8855(12) 0.5317(13) 0.092(7) Uani 1 d . .
H12A H 0.2311(19) 0.8777(12) 0.4731(13) 0.111 Uiso 1 calc R .
N21 N 0.0460(10) 0.9589(8) 0.2683(7) 0.043(4) Uani 1 d . .
C21 C 0.0212(20) 0.9198(10) 0.2079(12) 0.073(7) Uani 1 d . .
O21 O 0.0333(14) 0.9260(6) 0.1273(7) 0.086(4) Uani 1 d . .
N22 N -0.0625(12) 0.8612(7) 0.2226(7) 0.048(3) Uani 1 d . .
P2 P -0.0747(4) 0.8432(2) 0.3240(2) 0.0499(12) Uani 1 d . .
C23 C -0.2462(18) 0.8303(10) 0.3317(10) 0.063(5) Uani 1 d . .
C24 C -0.3122(18) 0.8904(9) 0.3535(11) 0.068(5) Uani 1 d . .
H24A H -0.2696(18) 0.9331(9) 0.3660(11) 0.081 Uiso 1 calc R .
C25 C -0.4460(19) 0.8851(13) 0.3562(14) 0.088(7) Uani 1 d . .
H25A H -0.4925(19) 0.9250(13) 0.3708(14) 0.106 Uiso 1 calc R .
C26 C -0.5078(20) 0.8243(17) 0.3382(14) 0.099(8) Uani 1 d . .
H26A H -0.5962(20) 0.8213(17) 0.3419(14) 0.119 Uiso 1 calc R .
C27 C -0.4424(20) 0.7680(14) 0.3151(14) 0.089(7) Uani 1 d . .
H27A H -0.4862(20) 0.7259(14) 0.3009(14) 0.107 Uiso 1 calc R .
C28 C -0.3129(19) 0.7701(11) 0.3118(12) 0.072(6) Uani 1 d . .
H28A H -0.2695(19) 0.7295(11) 0.2956(12) 0.086 Uiso 1 calc R .
C29 C 0.0045(16) 0.7623(9) 0.3401(10) 0.058(5) Uani 1 d . .
C30 C -0.0324(19) 0.7081(11) 0.3888(12) 0.076(6) Uani 1 d . .
H30A H -0.1092(19) 0.7123(11) 0.4148(12) 0.091 Uiso 1 calc R .
C31 C 0.0384(20) 0.6471(11) 0.4017(13) 0.080(6) Uani 1 d . .
H31A H 0.0084(20) 0.6101(11) 0.4342(13) 0.097 Uiso 1 calc R .
C32 C 0.1519(21) 0.6413(11) 0.3669(13) 0.088(7) Uani 1 d . .
H32A H 0.2023(21) 0.6008(11) 0.3765(13) 0.106 Uiso 1 calc R .
C33 C 0.1920(20) 0.6950(12) 0.3177(14) 0.092(8) Uani 1 d . .
H33A H 0.2701(20) 0.6910(12) 0.2931(14) 0.110 Uiso 1 calc R .
C34 C 0.1227(17) 0.7519(11) 0.3045(11) 0.072(6) Uani 1 d . .
H34A H 0.1525(17) 0.7875(11) 0.2698(11) 0.087 Uiso 1 calc R .
C35 C 0.1447(15) 1.0127(9) 0.2558(11) 0.058(5) Uani 1 d . .
H35A H 0.1360(15) 1.0268(9) 0.1961(11) 0.069 Uiso 1 calc R .
H35B H 0.1251(15) 1.0543(9) 0.2891(11) 0.069 Uiso 1 calc R .
C36 C 0.2729(19) 0.9955(12) 0.2761(13) 0.097(7) Uani 1 d . .
H36A H 0.3260(19) 1.0357(12) 0.2647(13) 0.146 Uiso 1 calc R .
H36B H 0.2962(19) 0.9556(12) 0.2420(13) 0.146 Uiso 1 calc R .
H36C H 0.2852(19) 0.9832(12) 0.3355(13) 0.146 Uiso 1 calc R .
C37 C -0.1112(26) 0.8152(12) 0.1568(13) 0.093(8) Uani 1 d . .
H37A H -0.1328(26) 0.7696(12) 0.1813(13) 0.112 Uiso 1 calc R .
H37B H -0.0452(26) 0.8069(12) 0.1176(13) 0.112 Uiso 1 calc R .
C38 C -0.2290(29) 0.8455(17) 0.1080(15) 0.142(11) Uani 1 d . .
H38A H -0.2590(29) 0.8127(17) 0.0639(15) 0.213 Uiso 1 calc R .
H38B H -0.2077(29) 0.8901(17) 0.0826(15) 0.213 Uiso 1 calc R .
H38C H -0.2951(29) 0.8529(17) 0.1463(15) 0.213 Uiso 1 calc R .
C40 C -0.3368(28) 0.5335(16) 0.4697(18) 0.045(7) Uiso 0.50 d P .
H40A H -0.3804(28) 0.5354(16) 0.5221(18) 0.054 Uiso 0.50 calc PR .
H40B H -0.3683(28) 0.4918(16) 0.4381(18) 0.054 Uiso 0.50 calc PR .
Cl1 Cl -0.3788(15) 0.6092(7) 0.4092(7) 0.116(5) Uani 0.50 d P .
Cl2 Cl -0.1787(11) 0.5229(6) 0.4954(11) 0.133(6) Uani 0.50 d P .

loop_
_atom_type_symbol
_atom_type_description
_atom_type_scat_dispersion_real
_atom_type_scat_dispersion_imag
_atom_type_scat_source
C C 0.0033 0.0016 'International Tables Vol C Tables 4.2.6.8 and 6.1.1.4'
H H 0.0000 0.0000 'International Tables Vol C Tables 4.2.6.8 and 6.1.1.4'
N N 0.0061 0.0033 'International Tables Vol C Tables 4.2.6.8 and 6.1.1.4'
O O 0.0106 0.0060 'International Tables Vol C Tables 4.2.6.8 and 6.1.1.4'
P P 0.1023 0.0942 'International Tables Vol C Tables 4.2.6.8 and 6.1.1.4'
Cl Cl 0.1484 0.1585 'International Tables Vol C Tables 4.2.6.8 and 6.1.1.4'
Pd Pd -0.9988 1.0072 'International Tables Vol C Tables 4.2.6.8 and 6.1.1.4'

loop_
_geom_angle_atom_site_label_1
_geom_angle_atom_site_label_2
_geom_angle_atom_site_label_3
_geom_angle
_geom_angle_site_symmetry_1
_geom_angle_site_symmetry_3
_geom_angle_publ_flag
N21 Pd1 O1 92.9(5) . 3_576 ?
N21 Pd1 P2 80.6(4) . . ?
O1 Pd1 P2 172.3(3) 3_576 . ?
N21 Pd1 P1 176.9(4) . . ?
O1 Pd1 P1 84.6(3) 3_576 . ?
P2 Pd1 P1 102.1(2) . . ?
P1 O1 Pd1 127.0(5) . 3_576 ?
O1 P1 C1 103.3(6) . . ?
O1 P1 C7 110.2(7) . . ?
C1 P1 C7 102.0(8) . . ?
O1 P1 Pd1 112.7(4) . . ?
C1 P1 Pd1 122.3(5) . . ?
C7 P1 Pd1 105.6(5) . . ?
C6 C1 C2 119.4(16) . . ?
C6 C1 P1 122.6(13) . . ?
C2 C1 P1 118.0(14) . . ?
C3 C2 C1 121.5(19) . . ?
C2 C3 C4 117.9(21) . . ?
C5 C4 C3 120.1(18) . . ?
C4 C5 C6 119.6(19) . . ?
C1 C6 C5 121.3(18) . . ?
C12 C7 C8 117.0(17) . . ?
C12 C7 P1 120.6(14) . . ?
C8 C7 P1 122.4(12) . . ?
C9 C8 C7 123.1(18) . . ?
C8 C9 C10 121.0(23) . . ?
C9 C10 C11 120.1(24) . . ?
C10 C11 C12 120.5(20) . . ?
C7 C12 C11 118.2(19) . . ?
C21 N21 C35 114.9(14) . . ?
C21 N21 Pd1 124.3(12) . . ?
C35 N21 Pd1 117.3(10) . . ?
N21 C21 O21 133.2(18) . . ?
N21 C21 N22 115.7(13) . . ?
O21 C21 N22 109.6(19) . . ?
C37 N22 C21 122.7(14) . . ?
C37 N22 P2 122.4(12) . . ?
C21 N22 P2 114.0(12) . . ?
N22 P2 C29 104.4(7) . . ?
N22 P2 C23 103.9(7) . . ?
C29 P2 C23 109.5(8) . . ?
N22 P2 Pd1 103.2(5) . . ?
C29 P2 Pd1 116.9(7) . . ?
C23 P2 Pd1 116.9(6) . . ?
C28 C23 C24 118.8(18) . . ?
C28 C23 P2 126.0(14) . . ?
C24 C23 P2 114.9(15) . . ?
C23 C24 C25 117.9(18) . . ?
C26 C25 C24 121.5(18) . . ?
C27 C26 C25 119.3(20) . . ?
C26 C27 C28 121.6(22) . . ?
C23 C28 C27 120.8(19) . . ?
C30 C29 C34 114.7(17) . . ?
C30 C29 P2 126.1(13) . . ?
C34 C29 P2 119.1(13) . . ?
C29 C30 C31 122.8(16) . . ?
C32 C31 C30 119.3(17) . . ?
C31 C32 C33 119.4(18) . . ?
C34 C33 C32 120.6(17) . . ?
C33 C34 C29 123.2(18) . . ?
C36 C35 N21 118.9(15) . . ?
N22 C37 C38 112.1(20) . . ?
Cl2 C40 Cl1 115.4(17) . . ?

loop_
_geom_bond_atom_site_label_1
_geom_bond_atom_site_label_2
_geom_bond_distance
_geom_bond_site_symmetry_2
_geom_bond_publ_flag
Pd1 N21 1.990(11) . ?
Pd1 O1 2.051(9) 3_576 ?
Pd1 P2 2.160(5) . ?
Pd1 P1 2.221(4) . ?
O1 P1 1.484(9) . ?
O1 Pd1 2.051(9) 3_576 ?
P1 C1 1.78(2) . ?
P1 C7 1.827(15) . ?
C1 C6 1.32(2) . ?
C1 C2 1.38(2) . ?
C2 C3 1.36(2) . ?
C3 C4 1.40(3) . ?
C4 C5 1.36(3) . ?
C5 C6 1.38(2) . ?
C7 C12 1.32(2) . ?
C7 C8 1.42(2) . ?
C8 C9 1.31(3) . ?
C9 C10 1.32(3) . ?
C10 C11 1.33(3) . ?
C11 C12 1.47(3) . ?
N21 C21 1.21(2) . ?
N21 C35 1.47(2) . ?
C21 O21 1.28(2) . ?
C21 N22 1.43(2) . ?
N22 C37 1.41(2) . ?
N22 P2 1.639(12) . ?
P2 C29 1.74(2) . ?
P2 C23 1.82(2) . ?
C23 C28 1.35(2) . ?
C23 C24 1.38(2) . ?
C24 C25 1.40(2) . ?
C25 C26 1.33(3) . ?
C26 C27 1.32(3) . ?
C27 C28 1.36(3) . ?
C29 C30 1.35(2) . ?
C29 C34 1.41(2) . ?
C30 C31 1.37(2) . ?
C31 C32 1.35(2) . ?
C32 C33 1.35(2) . ?
C33 C34 1.30(2) . ?
C35 C36 1.39(2) . ?
C37 C38 1.51(3) . ?
C40 Cl2 1.68(3) . ?
C40 Cl1 1.74(3) . ?

loop_
_geom_torsion_atom_site_label_1
_geom_torsion_atom_site_label_2
_geom_torsion_atom_site_label_3
_geom_torsion_atom_site_label_4
_geom_torsion
_geom_torsion_site_symmetry_1
_geom_torsion_site_symmetry_2
_geom_torsion_site_symmetry_3
_geom_torsion_site_symmetry_4
_geom_torsion_publ_flag
Pd1 O1 P1 C1 146.8(8) 3_576 . . . ?
Pd1 O1 P1 C7 38.4(9) 3_576 . . . ?
Pd1 O1 P1 Pd1 -79.2(7) 3_576 . . . ?
N21 Pd1 P1 O1 87.3(71) . . . . ?
O1 Pd1 P1 O1 52.0(6) 3_576 . . . ?
P2 Pd1 P1 O1 -124.2(4) . . . . ?
N21 Pd1 P1 C1 -148.6(71) . . . . ?
O1 Pd1 P1 C1 176.0(8) 3_576 . . . ?
P2 Pd1 P1 C1 -0.1(7) . . . . ?
N21 Pd1 P1 C7 -33.0(72) . . . . ?
O1 Pd1 P1 C7 -68.4(6) 3_576 . . . ?
P2 Pd1 P1 C7 115.5(6) . . . . ?
O1 P1 C1 C6 -137.5(14) . . . . ?
C7 P1 C1 C6 -23.0(15) . . . . ?
Pd1 P1 C1 C6 94.3(15) . . . . ?
O1 P1 C1 C2 42.5(14) . . . . ?
C7 P1 C1 C2 157.0(13) . . . . ?
Pd1 P1 C1 C2 -85.7(12) . . . . ?
C6 C1 C2 C3 -5.3(27) . . . . ?
P1 C1 C2 C3 174.7(16) . . . . ?
C1 C2 C3 C4 5.5(31) . . . . ?
C2 C3 C4 C5 -2.2(31) . . . . ?
C3 C4 C5 C6 -1.3(29) . . . . ?
C2 C1 C6 C5 1.6(26) . . . . ?
P1 C1 C6 C5 -178.4(13) . . . . ?
C4 C5 C6 C1 1.6(28) . . . . ?
O1 P1 C7 C12 -143.6(15) . . . . ?
C1 P1 C7 C12 107.1(16) . . . . ?
Pd1 P1 C7 C12 -21.7(16) . . . . ?
O1 P1 C7 C8 33.3(16) . . . . ?
C1 P1 C7 C8 -75.9(16) . . . . ?
Pd1 P1 C7 C8 155.3(14) . . . . ?
C12 C7 C8 C9 0.8(31) . . . . ?
P1 C7 C8 C9 -176.3(17) . . . . ?
C7 C8 C9 C10 -4.2(35) . . . . ?
C8 C9 C10 C11 5.9(38) . . . . ?
C9 C10 C11 C12 -4.3(40) . . . . ?
C8 C7 C12 C11 0.7(28) . . . . ?
P1 C7 C12 C11 177.8(16) . . . . ?
C10 C11 C12 C7 1.0(36) . . . . ?
O1 Pd1 N21 C21 179.4(14) 3_576 . . . ?
P2 Pd1 N21 C21 -4.6(14) . . . . ?
P1 Pd1 N21 C21 144.2(65) . . . . ?
O1 Pd1 N21 C35 21.7(11) 3_576 . . . ?
P2 Pd1 N21 C35 -162.3(11) . . . . ?
P1 Pd1 N21 C35 -13.5(78) . . . . ?
C35 N21 C21 O21 -23.5(30) . . . . ?
Pd1 N21 C21 O21 178.3(17) . . . . ?
C35 N21 C21 N22 172.2(14) . . . . ?
Pd1 N21 C21 N22 14.1(22) . . . . ?
N21 C21 N22 C37 173.3(18) . . . . ?
O21 C21 N22 C37 5.4(25) . . . . ?
N21 C21 N22 P2 -17.6(20) . . . . ?
O21 C21 N22 P2 174.5(12) . . . . ?
C37 N22 P2 C29 59.2(18) . . . . ?
C21 N22 P2 C29 -110.0(12) . . . . ?
C37 N22 P2 C23 -55.6(18) . . . . ?
C21 N22 P2 C23 135.2(12) . . . . ?
C37 N22 P2 Pd1 -178.1(15) . . . . ?
C21 N22 P2 Pd1 12.7(12) . . . . ?
N21 Pd1 P2 N22 -4.8(6) . . . . ?
O1 Pd1 P2 N22 26.9(20) 3_576 . . . ?
P1 Pd1 P2 N22 176.8(5) . . . . ?
N21 Pd1 P2 C29 109.1(6) . . . . ?
O1 Pd1 P2 C29 140.8(19) 3_576 . . . ?
P1 Pd1 P2 C29 -69.2(6) . . . . ?
N21 Pd1 P2 C23 -118.2(7) . . . . ?
O1 Pd1 P2 C23 -86.4(20) 3_576 . . . ?
P1 Pd1 P2 C23 63.5(6) . . . . ?
N22 P2 C23 C28 81.4(17) . . . . ?
C29 P2 C23 C28 -29.7(18) . . . . ?
Pd1 P2 C23 C28 -165.7(14) . . . . ?
N22 P2 C23 C24 -93.2(14) . . . . ?
C29 P2 C23 C24 155.7(13) . . . . ?
Pd1 P2 C23 C24 19.7(15) . . . . ?
C28 C23 C24 C25 1.8(27) . . . . ?
P2 C23 C24 C25 176.8(15) . . . . ?
C23 C24 C25 C26 -0.1(32) . . . . ?
C24 C25 C26 C27 -1.8(38) . . . . ?
C25 C26 C27 C28 2.1(39) . . . . ?
C24 C23 C28 C27 -1.6(29) . . . . ?
P2 C23 C28 C27 -176.0(16) . . . . ?
C26 C27 C28 C23 -0.3(35) . . . . ?
N22 P2 C29 C30 -140.7(17) . . . . ?
C23 P2 C29 C30 -30.0(20) . . . . ?
Pd1 P2 C29 C30 106.0(18) . . . . ?
N22 P2 C29 C34 43.6(16) . . . . ?
C23 P2 C29 C34 154.4(15) . . . . ?
Pd1 P2 C29 C34 -69.6(15) . . . . ?
C34 C29 C30 C31 -1.0(30) . . . . ?
P2 C29 C30 C31 -176.8(17) . . . . ?
C29 C30 C31 C32 2.2(35) . . . . ?
C30 C31 C32 C33 -2.0(36) . . . . ?
C31 C32 C33 C34 0.5(37) . . . . ?
C32 C33 C34 C29 0.8(36) . . . . ?
C30 C29 C34 C33 -0.6(30) . . . . ?
P2 C29 C34 C33 175.6(19) . . . . ?
C21 N21 C35 C36 -88.6(21) . . . . ?
Pd1 N21 C35 C36 71.2(19) . . . . ?
C21 N22 C37 C38 -83.3(22) . . . . ?
P2 N22 C37 C38 108.5(18) . . . . ?
